data_4329448
loop_
_publ_author_name
'Ping-Kuei Liao'
'Ching-Shiang Fang'
'Alison J. Edwards'
'Samia Kahlal'
'Jean-Yves Saillard'
'C. W. Liu'

_publ_contact_author_address
; 
 Bragg Institute 
 Australian Nuclear Science and Technology Organization
 Locked Bag 2001 
 Kirrawee, N.S.W. 22342
 Australia 
;
_publ_contact_author_email alison.edwards@ansto.gov.au
_publ_contact_author_fax '+61 2 97173607'
_publ_contact_author_name 'Alison Edwards'
_publ_contact_author_phone '+61 2 97177247'
_publ_section_title
;
 Hydrido Copper Clusters Supported by Dithiocarbamates: Oxidative Hydride
 Removal and Neutron Diffraction Analysis of
 [Cu7(H){S2C(aza-15-crown-5)}6]
;
_journal_name_full 'Inorganic Chemistry'
_journal_page_first 6577
_journal_page_last 6591
_journal_paper_doi 10.1021/ic300135w
_journal_volume 51
_journal_year 2012
_chemical_formula_sum 'C69 H127 Cu7 N6 O25 S12'
_chemical_formula_weight 2270.27
_chemical_name_systematic
; 
 ? 
;
_space_group_IT_number 2
_symmetry_cell_setting triclinic
_symmetry_space_group_name_Hall '-P 1'
_symmetry_space_group_name_H-M 'P -1'
_atom_sites_solution_hydrogens geom
_atom_sites_solution_primary direct
_atom_sites_solution_secondary difmap
_audit_creation_method SHELXL-97
_cell_angle_alpha 92.371(2)
_cell_angle_beta 102.639(2)
_cell_angle_gamma 97.176(2)
_cell_formula_units_Z 2
_cell_length_a 13.9406(13)
_cell_length_b 15.6924(11)
_cell_length_c 22.404(2)
_cell_measurement_reflns_used 9963
_cell_measurement_temperature 253(2)
_cell_measurement_theta_max 25.04
_cell_measurement_theta_min 2.21
_cell_volume 4732.9(7)
_computing_cell_refinement 'Bruker SAINT'
_computing_data_collection 'Bruker APEX2'
_computing_data_reduction 'Bruker SAINT'
_computing_molecular_graphics 'Bruker SHELXTL'
_computing_publication_material 'Bruker SHELXTL'
_computing_structure_refinement 'SHELXL-97 (Sheldrick, 1997)'
_computing_structure_solution 'SHELXS-97 (Sheldrick, 1990)'
_diffrn_ambient_temperature 253(2)
_diffrn_measured_fraction_theta_full 0.966
_diffrn_measured_fraction_theta_max 0.966
_diffrn_measurement_device_type 'Bruker APEX-II CCD'
_diffrn_measurement_method '\f and \w scans'
_diffrn_radiation_monochromator graphite
_diffrn_radiation_source 'fine-focus sealed tube'
_diffrn_radiation_type MoK\a
_diffrn_radiation_wavelength 0.71073
_diffrn_reflns_av_R_equivalents 0.0156
_diffrn_reflns_av_sigmaI/netI 0.0279
_diffrn_reflns_limit_h_max 16
_diffrn_reflns_limit_h_min -16
_diffrn_reflns_limit_k_max 15
_diffrn_reflns_limit_k_min -18
_diffrn_reflns_limit_l_max 26
_diffrn_reflns_limit_l_min -26
_diffrn_reflns_number 25216
_diffrn_reflns_theta_full 25.00
_diffrn_reflns_theta_max 25.00
_diffrn_reflns_theta_min 0.93
_diffrn_standards_number 0
_exptl_absorpt_coefficient_mu 1.878
_exptl_absorpt_correction_T_max 0.6510
_exptl_absorpt_correction_T_min 0.5676
_exptl_absorpt_correction_type multi-scan
_exptl_absorpt_process_details SADABS
_exptl_crystal_colour yellow
_exptl_crystal_density_diffrn 1.593
_exptl_crystal_description block
_exptl_crystal_F_000 2356
_exptl_crystal_size_max 0.34
_exptl_crystal_size_mid 0.32
_exptl_crystal_size_min 0.25
_refine_diff_density_max 1.680
_refine_diff_density_min -0.698
_refine_diff_density_rms 0.102
_refine_ls_extinction_method none
_refine_ls_goodness_of_fit_ref 1.100
_refine_ls_hydrogen_treatment mixed
_refine_ls_matrix_type full
_refine_ls_number_parameters 1047
_refine_ls_number_reflns 16112
_refine_ls_number_restraints 0
_refine_ls_restrained_S_all 1.100
_refine_ls_R_factor_all 0.0586
_refine_ls_R_factor_gt 0.0485
_refine_ls_shift/su_max 0.001
_refine_ls_shift/su_mean 0.000
_refine_ls_structure_factor_coef Fsqd
_refine_ls_weighting_details 'calc w=1/[\s^2^(Fo^2^)+(0.0814P)^2^+8.7570P] where P=(Fo^2^+2Fc^2^)/3'
_refine_ls_weighting_scheme calc
_refine_ls_wR_factor_gt 0.1364
_refine_ls_wR_factor_ref 0.1531
_reflns_number_gt 13506
_reflns_number_total 16112
_reflns_threshold_expression >2sigma(I)
_cod_data_source_file ic300135w_si_002_3.cif
_cod_data_source_block 6H
_cod_original_cell_volume 4733.0(7)
_cod_database_code 4329448

loop_
_symmetry_equiv_pos_as_xyz
'x, y, z'
'-x, -y, -z'

loop_
_atom_site_label
_atom_site_type_symbol
_atom_site_fract_x
_atom_site_fract_y
_atom_site_fract_z
_atom_site_U_iso_or_equiv
_atom_site_adp_type
_atom_site_occupancy
_atom_site_symmetry_multiplicity
_atom_site_calc_flag
_atom_site_refinement_flags
_atom_site_disorder_assembly
_atom_site_disorder_group
H1 H 0.709(4) 0.705(4) 0.246(3) 0.074(19) Uiso 1 1 d . . .
Cu1 Cu 0.81936(4) 0.79723(4) 0.33439(3) 0.04061(15) Uani 1 1 d . . .
Cu2 Cu 0.69531(4) 0.65797(4) 0.31516(3) 0.04121(15) Uani 1 1 d . . .
Cu3 Cu 0.74905(4) 0.58121(4) 0.22796(2) 0.03880(15) Uani 1 1 d . . .
Cu4 Cu 0.60032(4) 0.66051(4) 0.18621(3) 0.04458(16) Uani 1 1 d . . .
Cu5 Cu 0.70857(4) 0.79974(4) 0.15737(3) 0.04475(16) Uani 1 1 d . . .
Cu6 Cu 0.64633(5) 0.79901(5) 0.26103(3) 0.05445(19) Uani 1 1 d . . .
Cu7 Cu 0.84822(5) 0.73124(4) 0.22499(3) 0.05135(18) Uani 1 1 d . . .
S1 S 0.48450(8) 0.55164(8) 0.19822(6) 0.0414(3) Uani 1 1 d . . .
S2 S 0.66313(8) 0.50929(7) 0.29077(5) 0.0361(2) Uani 1 1 d . . .
S3 S 0.69119(9) 0.55932(7) 0.12560(5) 0.0394(3) Uani 1 1 d . . .
S4 S 0.82367(8) 0.72798(7) 0.12098(5) 0.0353(2) Uani 1 1 d . . .
S5 S 0.55062(8) 0.74890(7) 0.10614(5) 0.0340(2) Uani 1 1 d . . .
S6 S 0.49378(9) 0.82656(8) 0.21746(5) 0.0417(3) Uani 1 1 d . . .
S7 S 0.61021(10) 0.70114(8) 0.38341(6) 0.0463(3) Uani 1 1 d . . .
S8 S 0.70633(8) 0.87605(7) 0.35818(5) 0.0337(2) Uani 1 1 d . . .
S9 S 0.86412(9) 0.67647(8) 0.38043(5) 0.0386(3) Uani 1 1 d . . .
S10 S 0.91605(8) 0.61053(8) 0.26318(5) 0.0400(3) Uani 1 1 d . . .
S11 S 0.76342(10) 0.93286(8) 0.19874(6) 0.0478(3) Uani 1 1 d . . .
S12 S 0.92948(8) 0.85443(7) 0.28102(5) 0.0330(2) Uani 1 1 d . . .
O1 O 0.3833(3) 0.2632(2) 0.20065(19) 0.0625(10) Uani 1 1 d . . .
O2 O 0.5077(3) 0.1434(3) 0.1656(2) 0.0655(11) Uani 1 1 d . . .
O3 O 0.6445(4) 0.1405(3) 0.28020(19) 0.0689(11) Uani 1 1 d . . .
O4 O 0.6158(4) 0.2773(3) 0.37228(18) 0.0671(11) Uani 1 1 d . . .
O5 O 0.9118(3) 0.7288(3) -0.05161(18) 0.0616(10) Uani 1 1 d . C .
O6 O 1.0210(5) 0.6221(4) -0.1076(4) 0.110(2) Uani 1 1 d . . .
O7 O 0.9231(4) 0.4579(4) -0.0895(3) 0.0925(16) Uani 1 1 d . C .
O8 O 0.7354(3) 0.4903(2) -0.06748(17) 0.0602(10) Uani 1 1 d . . .
O9 O 0.3838(3) 0.9657(3) 0.01202(19) 0.0629(10) Uani 1 1 d . . .
O10 O 0.1927(6) 1.0045(5) 0.0267(3) 0.0531(16) Uani 0.60 1 d P A 1
O11 O 0.0354(6) 0.9648(5) 0.0954(3) 0.0490(17) Uiso 0.50 1 d P A 1
O10' O 0.2369(9) 1.0655(11) 0.0377(5) 0.079(4) Uani 0.40 1 d P A 2
O11' O 0.0842(8) 0.9500(7) 0.0859(5) 0.084(3) Uiso 0.50 1 d P A 2
O12 O 0.1837(3) 0.8655(3) 0.1696(2) 0.0800(15) Uani 1 1 d . . .
O13 O 0.6606(3) 1.0750(2) 0.49209(15) 0.0484(8) Uani 1 1 d . . .
O14 O 0.6894(4) 1.1138(3) 0.62064(19) 0.0822(14) Uani 1 1 d . . .
O15 O 0.6504(6) 0.9477(4) 0.6626(3) 0.123(3) Uani 1 1 d . . .
O16 O 0.6172(4) 0.8256(3) 0.56290(18) 0.0787(14) Uani 1 1 d . . .
O17 O 1.1080(7) 0.5491(7) 0.4903(5) 0.101(3) Uani 0.60 1 d P B 1
O17' O 1.1174(14) 0.6114(11) 0.5311(6) 0.118(6) Uani 0.40 1 d P B 2
O18 O 1.2670(6) 0.4914(7) 0.4728(4) 0.181(5) Uani 1 1 d . . .
O19 O 1.3478(3) 0.5999(3) 0.3918(3) 0.0844(15) Uani 1 1 d . . .
O20 O 1.2231(3) 0.6580(4) 0.2747(2) 0.0882(16) Uani 1 1 d . . .
O21 O 1.0318(5) 1.1482(3) 0.2148(2) 0.0984(18) Uani 1 1 d . . .
O22 O 1.1191(7) 1.2812(6) 0.3128(5) 0.172(3) Uiso 1 1 d . . .
O23 O 1.0704(6) 1.2235(4) 0.4244(3) 0.118(2) Uani 1 1 d . . .
O24 O 1.0610(4) 1.0402(3) 0.4350(2) 0.0824(14) Uani 1 1 d . . .
O25 O 0.7294(6) 0.2678(7) 0.0992(4) 0.175(4) Uani 1 1 d . . .
N1 N 0.4814(3) 0.4253(2) 0.27287(18) 0.0418(9) Uani 1 1 d . . .
N2 N 0.7245(3) 0.6253(2) 0.02480(16) 0.0362(8) Uani 1 1 d . . .
N3 N 0.3939(3) 0.8302(2) 0.10323(16) 0.0349(8) Uani 1 1 d . . .
N4 N 0.5792(3) 0.8505(2) 0.43058(16) 0.0371(8) Uani 1 1 d . . .
N5 N 1.0405(3) 0.6377(3) 0.37170(19) 0.0447(9) Uani 1 1 d . . .
N6 N 0.9196(3) 1.0216(2) 0.27498(17) 0.0404(9) Uani 1 1 d . . .
C1 C 0.5374(3) 0.4910(3) 0.2544(2) 0.0343(9) Uani 1 1 d . . .
C2 C 0.3758(4) 0.4029(3) 0.2441(3) 0.0541(13) Uani 1 1 d . . .
H2A H 0.3477 0.4555 0.2343 0.065 Uiso 1 1 calc R . .
H2B H 0.3426 0.3755 0.2735 0.065 Uiso 1 1 calc R . .
C3 C 0.3542(4) 0.3436(3) 0.1862(3) 0.0524(13) Uani 1 1 d . . .
H3A H 0.2838 0.3367 0.1674 0.063 Uiso 1 1 calc R . .
H3B H 0.3901 0.3686 0.1572 0.063 Uiso 1 1 calc R . .
C4 C 0.3567(5) 0.2015(4) 0.1485(3) 0.0716(18) Uani 1 1 d . . .
H4A H 0.3785 0.2262 0.1139 0.086 Uiso 1 1 calc R . .
H4B H 0.2852 0.1862 0.1370 0.086 Uiso 1 1 calc R . .
C5 C 0.4040(5) 0.1241(4) 0.1641(4) 0.0733(19) Uani 1 1 d . . .
H5A H 0.3949 0.1070 0.2038 0.088 Uiso 1 1 calc R . .
H5B H 0.3740 0.0770 0.1338 0.088 Uiso 1 1 calc R . .
C6 C 0.5629(5) 0.0749(4) 0.1830(3) 0.0630(15) Uani 1 1 d . . .
H6A H 0.6252 0.0852 0.1701 0.076 Uiso 1 1 calc R . .
H6B H 0.5263 0.0218 0.1614 0.076 Uiso 1 1 calc R . .
C7 C 0.5845(5) 0.0638(4) 0.2499(3) 0.0623(15) Uani 1 1 d . . .
H7A H 0.5232 0.0544 0.2639 0.075 Uiso 1 1 calc R . .
H7B H 0.6195 0.0145 0.2588 0.075 Uiso 1 1 calc R . .
C8 C 0.6626(7) 0.1396(5) 0.3457(3) 0.088(2) Uani 1 1 d . . .
H8A H 0.6026 0.1148 0.3573 0.105 Uiso 1 1 calc R . .
H8B H 0.7139 0.1041 0.3600 0.105 Uiso 1 1 calc R . .
C9 C 0.6928(7) 0.2248(5) 0.3737(3) 0.098(3) Uani 1 1 d . . .
H9A H 0.7415 0.2537 0.3537 0.118 Uiso 1 1 calc R . .
H9B H 0.7256 0.2209 0.4162 0.118 Uiso 1 1 calc R . .
C10 C 0.5763(5) 0.3058(3) 0.3139(2) 0.0553(13) Uani 1 1 d . . .
H10A H 0.5315 0.2597 0.2880 0.066 Uiso 1 1 calc R . .
H10B H 0.6290 0.3254 0.2936 0.066 Uiso 1 1 calc R . .
C11 C 0.5205(4) 0.3800(3) 0.3269(2) 0.0508(13) Uani 1 1 d . . .
H11A H 0.4657 0.3575 0.3445 0.061 Uiso 1 1 calc R . .
H11B H 0.5650 0.4211 0.3572 0.061 Uiso 1 1 calc R . .
C12 C 0.7451(3) 0.6359(3) 0.08578(19) 0.0320(9) Uani 1 1 d . . .
C13 C 0.7731(4) 0.6846(3) -0.0121(2) 0.0446(11) Uani 1 1 d . . .
H13A H 0.7730 0.7433 0.0033 0.054 Uiso 1 1 calc R . .
H13B H 0.7347 0.6776 -0.0541 0.054 Uiso 1 1 calc R . .
C14 C 0.8785(4) 0.6709(3) -0.0116(2) 0.0473(12) Uani 1 1 d . . .
H14A H 0.9198 0.6825 0.0295 0.057 Uiso 1 1 calc R . .
H14B H 0.8808 0.6120 -0.0255 0.057 Uiso 1 1 calc R . .
C15 C 1.0172(6) 0.7425(6) -0.0431(3) 0.087(2) Uani 1 1 d . . .
H15A H 1.0458 0.7696 -0.0023 0.105 Uiso 1 1 calc R C .
H15B H 1.0343 0.7824 -0.0723 0.105 Uiso 1 1 calc R . .
C16 C 1.0622(6) 0.6661(8) -0.0502(5) 0.118(4) Uani 1 1 d . C .
H16A H 1.1330 0.6818 -0.0459 0.142 Uiso 1 1 calc R . .
H16B H 1.0525 0.6285 -0.0181 0.142 Uiso 1 1 calc R . .
C17 C 1.0328(13) 0.5411(10) -0.1388(8) 0.091(4) Uiso 0.50 1 d P C 1
H17A H 0.9977 0.5403 -0.1814 0.110 Uiso 1 1 calc R C 1
H17B H 1.1027 0.5424 -0.1385 0.110 Uiso 1 1 calc R C 1
C17' C 1.0738(12) 0.5449(10) -0.0890(7) 0.080(4) Uiso 0.50 1 d P C 2
C18 C 1.0044(8) 0.4718(7) -0.1187(5) 0.129(4) Uiso 1 1 d . . .
H18A H 1.0617 0.4570 -0.0898 0.155 Uiso 1 1 calc R C 1
H18B H 0.9902 0.4288 -0.1530 0.155 Uiso 1 1 calc R C 1
C19 C 0.8311(7) 0.4324(5) -0.1306(3) 0.082(2) Uani 1 1 d . . .
H19A H 0.8346 0.3819 -0.1561 0.099 Uiso 1 1 calc R C .
H19B H 0.8143 0.4783 -0.1570 0.099 Uiso 1 1 calc R . .
C20 C 0.7537(5) 0.4123(4) -0.0944(3) 0.0643(16) Uani 1 1 d . C .
H20A H 0.6930 0.3833 -0.1211 0.077 Uiso 1 1 calc R . .
H20B H 0.7764 0.3745 -0.0627 0.077 Uiso 1 1 calc R . .
C21 C 0.6720(4) 0.4754(4) -0.0265(3) 0.0568(14) Uani 1 1 d . . .
H21A H 0.7062 0.4509 0.0099 0.068 Uiso 1 1 calc R . .
H21B H 0.6137 0.4354 -0.0459 0.068 Uiso 1 1 calc R . .
C22 C 0.6423(4) 0.5599(3) -0.0094(2) 0.0474(12) Uani 1 1 d . . .
H22A H 0.6102 0.5838 -0.0466 0.057 Uiso 1 1 calc R . .
H22B H 0.5936 0.5494 0.0154 0.057 Uiso 1 1 calc R . .
C23 C 0.4729(3) 0.8050(3) 0.13977(19) 0.0309(9) Uani 1 1 d . . .
C24 C 0.3715(4) 0.8145(3) 0.0357(2) 0.0416(11) Uani 1 1 d . . .
H24A H 0.3003 0.8093 0.0198 0.050 Uiso 1 1 calc R . .
H24B H 0.3933 0.7606 0.0252 0.050 Uiso 1 1 calc R . .
C25 C 0.4225(4) 0.8867(4) 0.0062(2) 0.0497(12) Uani 1 1 d . . .
H25A H 0.4929 0.8953 0.0250 0.060 Uiso 1 1 calc R . .
H25B H 0.4147 0.8702 -0.0370 0.060 Uiso 1 1 calc R . .
C26 C 0.3018(6) 0.9746(6) -0.0357(3) 0.095(3) Uani 1 1 d . A .
H26A H 0.2594 0.9196 -0.0452 0.113 Uiso 1 1 calc R . .
H26B H 0.3255 0.9894 -0.0720 0.113 Uiso 1 1 calc R . .
C27 C 0.2450(7) 1.0379(6) -0.0213(4) 0.106(3) Uiso 1 1 d . . .
H27A H 0.1970 1.0487 -0.0577 0.128 Uiso 1 1 calc R A 1
H27B H 0.2878 1.0914 -0.0059 0.128 Uiso 1 1 calc R A 1
C28 C 0.1325(5) 1.0604(4) 0.0392(4) 0.086(2) Uani 1 1 d . . .
H28A H 0.0733 1.0559 0.0064 0.104 Uiso 1 1 calc R A 1
H28B H 0.1663 1.1189 0.0430 0.104 Uiso 1 1 calc R A 1
C29 C 0.1058(6) 1.0381(5) 0.0976(5) 0.099(3) Uani 1 1 d . A .
H29A H 0.1660 1.0299 0.1266 0.119 Uiso 1 1 calc R D 1
H29B H 0.0808 1.0871 0.1136 0.119 Uiso 1 1 calc R D 1
C30 C 0.0341(5) 0.9234(5) 0.1447(3) 0.0755(18) Uani 1 1 d . . .
H30A H -0.0349 0.9091 0.1466 0.091 Uiso 1 1 calc R A 1
H30B H 0.0654 0.9635 0.1796 0.091 Uiso 1 1 calc R A 1
C31 C 0.0805(4) 0.8438(4) 0.1533(3) 0.0539(13) Uani 1 1 d . A .
H31A H 0.0579 0.8127 0.1853 0.065 Uiso 1 1 calc R . .
H31B H 0.0617 0.8069 0.1157 0.065 Uiso 1 1 calc R . .
C32 C 0.2409(4) 0.8156(3) 0.1427(2) 0.0479(12) Uani 1 1 d . . .
H32A H 0.2009 0.7841 0.1056 0.057 Uiso 1 1 calc R . .
H32B H 0.2680 0.7747 0.1708 0.057 Uiso 1 1 calc R . .
C33 C 0.3234(3) 0.8769(3) 0.1279(2) 0.0374(10) Uani 1 1 d . . .
H33A H 0.2952 0.9152 0.0980 0.045 Uiso 1 1 calc R . .
H33B H 0.3588 0.9118 0.1647 0.045 Uiso 1 1 calc R . .
C34 C 0.6275(3) 0.8112(3) 0.39450(18) 0.0330(9) Uani 1 1 d . . .
C35 C 0.5828(4) 0.9441(3) 0.4367(2) 0.0408(10) Uani 1 1 d . . .
H35A H 0.5214 0.9578 0.4459 0.049 Uiso 1 1 calc R . .
H35B H 0.5885 0.9676 0.3981 0.049 Uiso 1 1 calc R . .
C36 C 0.6692(4) 0.9854(3) 0.4868(2) 0.0512(12) Uani 1 1 d . . .
H36A H 0.6670 0.9599 0.5253 0.061 Uiso 1 1 calc R . .
H36B H 0.7315 0.9773 0.4763 0.061 Uiso 1 1 calc R . .
C37 C 0.7454(5) 1.1242(4) 0.5296(3) 0.0594(14) Uani 1 1 d . . .
H37A H 0.7356 1.1843 0.5297 0.071 Uiso 1 1 calc R . .
H37B H 0.8018 1.1185 0.5116 0.071 Uiso 1 1 calc R . .
C38 C 0.7696(5) 1.0997(4) 0.5944(3) 0.0700(18) Uani 1 1 d . . .
H38A H 0.7793 1.0396 0.5954 0.084 Uiso 1 1 calc R . .
H38B H 0.8300 1.1344 0.6171 0.084 Uiso 1 1 calc R . .
C39 C 0.7011(10) 1.0955(5) 0.6834(3) 0.126(4) Uani 1 1 d . . .
H39A H 0.7643 1.1267 0.7055 0.151 Uiso 1 1 calc R . .
H39B H 0.6499 1.1199 0.6987 0.151 Uiso 1 1 calc R . .
C40 C 0.6985(9) 1.0143(6) 0.6988(3) 0.127(4) Uani 1 1 d . . .
H40A H 0.7670 1.0038 0.7105 0.152 Uiso 1 1 calc R . .
H40B H 0.6731 1.0123 0.7358 0.152 Uiso 1 1 calc R . .
C41 C 0.6929(8) 0.8748(7) 0.6652(4) 0.110(3) Uani 1 1 d . . .
H41A H 0.7002 0.8559 0.7065 0.132 Uiso 1 1 calc R . .
H41B H 0.7590 0.8882 0.6579 0.132 Uiso 1 1 calc R . .
C42 C 0.6407(7) 0.8053(5) 0.6232(3) 0.092(2) Uani 1 1 d . . .
H42A H 0.6808 0.7587 0.6261 0.110 Uiso 1 1 calc R . .
H42B H 0.5799 0.7844 0.6354 0.110 Uiso 1 1 calc R . .
C43 C 0.5647(6) 0.7622(4) 0.5207(3) 0.077(2) Uani 1 1 d . . .
H43A H 0.5160 0.7283 0.5382 0.092 Uiso 1 1 calc R . .
H43B H 0.6093 0.7243 0.5102 0.092 Uiso 1 1 calc R . .
C44 C 0.5122(4) 0.8001(3) 0.4630(2) 0.0478(12) Uani 1 1 d . . .
H44A H 0.4728 0.7535 0.4350 0.057 Uiso 1 1 calc R . .
H44B H 0.4670 0.8370 0.4740 0.057 Uiso 1 1 calc R . .
C45 C 0.9477(3) 0.6417(3) 0.3411(2) 0.0367(10) Uani 1 1 d . . .
C46 C 1.0787(4) 0.6705(5) 0.4361(3) 0.0676(17) Uani 1 1 d . B .
H46A H 1.0465 0.7196 0.4445 0.081 Uiso 1 1 calc R . .
H46B H 1.1494 0.6895 0.4433 0.081 Uiso 1 1 calc R . .
C47 C 1.0598(7) 0.6023(8) 0.4782(4) 0.132(5) Uani 1 1 d . . .
H47A H 1.0585 0.6321 0.5167 0.158 Uiso 1 1 calc R B 1
H47B H 0.9929 0.5737 0.4614 0.158 Uiso 1 1 calc R B 1
C48 C 1.1931(10) 0.5561(7) 0.5453(6) 0.154(5) Uani 1 1 d . . .
H48A H 1.2306 0.6134 0.5519 0.185 Uiso 1 1 calc R B 1
H48B H 1.1706 0.5414 0.5821 0.185 Uiso 1 1 calc R B 1
C49 C 1.2469(11) 0.4972(10) 0.5285(7) 0.163(5) Uiso 1 1 d . B .
H49A H 1.3102 0.5055 0.5579 0.196 Uiso 1 1 calc R . .
H49B H 1.2136 0.4412 0.5345 0.196 Uiso 1 1 calc R . .
C50 C 1.3626(11) 0.5172(10) 0.4765(7) 0.170(5) Uiso 1 1 d . . .
H50A H 1.4006 0.4743 0.4962 0.204 Uiso 1 1 calc R . .
H50B H 1.3823 0.5703 0.5024 0.204 Uiso 1 1 calc R . .
C51 C 1.3863(12) 0.5304(10) 0.4217(7) 0.175(5) Uiso 1 1 d . . .
H51A H 1.3624 0.4784 0.3949 0.211 Uiso 1 1 calc R . .
H51B H 1.4580 0.5399 0.4281 0.211 Uiso 1 1 calc R . .
C52 C 1.3580(5) 0.5919(5) 0.3314(3) 0.0770(19) Uani 1 1 d . . .
H52A H 1.3185 0.5391 0.3112 0.092 Uiso 1 1 calc R . .
H52B H 1.4269 0.5884 0.3312 0.092 Uiso 1 1 calc R . .
C53 C 1.3265(5) 0.6642(5) 0.2982(3) 0.0763(19) Uani 1 1 d . . .
H53A H 1.3482 0.7161 0.3253 0.092 Uiso 1 1 calc R . .
H53B H 1.3594 0.6700 0.2644 0.092 Uiso 1 1 calc R . .
C54 C 1.1672(4) 0.6843(4) 0.3148(3) 0.0651(16) Uani 1 1 d . . .
H54A H 1.1176 0.7171 0.2932 0.078 Uiso 1 1 calc R . .
H54B H 1.2103 0.7217 0.3481 0.078 Uiso 1 1 calc R . .
C55 C 1.1154(4) 0.6077(4) 0.3415(3) 0.0539(13) Uani 1 1 d . . .
H55A H 1.0835 0.5639 0.3090 0.065 Uiso 1 1 calc R . .
H55B H 1.1638 0.5825 0.3710 0.065 Uiso 1 1 calc R . .
C56 C 0.8737(3) 0.9430(3) 0.25244(19) 0.0342(9) Uani 1 1 d . . .
C57 C 0.8842(5) 1.1008(3) 0.2514(3) 0.0552(14) Uani 1 1 d . . .
H57A H 0.9026 1.1466 0.2838 0.066 Uiso 1 1 calc R . .
H57B H 0.8124 1.0913 0.2385 0.066 Uiso 1 1 calc R . .
C58 C 0.9281(6) 1.1282(4) 0.1973(3) 0.0721(19) Uani 1 1 d . . .
H58A H 0.9106 1.0820 0.1651 0.087 Uiso 1 1 calc R . .
H58B H 0.8998 1.1782 0.1810 0.087 Uiso 1 1 calc R . .
C59 C 1.0793(11) 1.2342(7) 0.2113(5) 0.161(6) Uani 1 1 d . . .
H59A H 1.1480 1.2308 0.2103 0.193 Uiso 1 1 calc R . .
H59B H 1.0481 1.2547 0.1726 0.193 Uiso 1 1 calc R . .
C60 C 1.0787(10) 1.2945(8) 0.2564(6) 0.138(4) Uiso 1 1 d . . .
H60A H 1.1119 1.3486 0.2468 0.166 Uiso 1 1 calc R . .
H60B H 1.0102 1.3020 0.2546 0.166 Uiso 1 1 calc R . .
C61 C 1.0696(12) 1.3309(10) 0.3599(7) 0.179(6) Uiso 1 1 d . . .
H61A H 1.0829 1.3928 0.3585 0.214 Uiso 1 1 calc R . .
H61B H 0.9985 1.3133 0.3519 0.214 Uiso 1 1 calc R . .
C62 C 1.1186(11) 1.3035(10) 0.4166(7) 0.170(5) Uiso 1 1 d . . .
H62A H 1.1875 1.2997 0.4165 0.204 Uiso 1 1 calc R . .
H62B H 1.1167 1.3444 0.4499 0.204 Uiso 1 1 calc R . .
C63 C 1.1294(7) 1.1822(6) 0.4740(4) 0.105(3) Uani 1 1 d . . .
H63A H 1.1901 1.1695 0.4632 0.126 Uiso 1 1 calc R . .
H63B H 1.1469 1.2200 0.5112 0.126 Uiso 1 1 calc R . .
C64 C 1.0708(6) 1.1040(6) 0.4832(3) 0.089(2) Uani 1 1 d . . .
H64A H 1.1016 1.0823 0.5217 0.107 Uiso 1 1 calc R . .
H64B H 1.0054 1.1162 0.4862 0.107 Uiso 1 1 calc R . .
C65 C 0.9759(4) 1.0366(4) 0.3864(2) 0.0615(15) Uani 1 1 d . . .
H65A H 0.9423 1.0863 0.3908 0.074 Uiso 1 1 calc R . .
H65B H 0.9302 0.9851 0.3877 0.074 Uiso 1 1 calc R . .
C66 C 1.0069(4) 1.0357(3) 0.3263(2) 0.0481(12) Uani 1 1 d . . .
H66A H 1.0465 1.0901 0.3233 0.058 Uiso 1 1 calc R . .
H66B H 1.0475 0.9902 0.3242 0.058 Uiso 1 1 calc R . .
C67 C 0.6977(8) 0.3024(5) 0.1366(4) 0.105(3) Uani 1 1 d . . .
C68 C 0.5959(8) 0.3285(5) 0.1223(7) 0.155(6) Uani 1 1 d . . .
H68A H 0.5646 0.3118 0.0801 0.233 Uiso 1 1 calc R . .
H68B H 0.6008 0.3899 0.1293 0.233 Uiso 1 1 calc R . .
H68C H 0.5571 0.3007 0.1483 0.233 Uiso 1 1 calc R . .
C69 C 0.7569(8) 0.3221(7) 0.1974(5) 0.122(3) Uani 1 1 d . . .
H69A H 0.8200 0.3022 0.2003 0.183 Uiso 1 1 calc R . .
H69B H 0.7236 0.2941 0.2260 0.183 Uiso 1 1 calc R . .
H69C H 0.7668 0.3832 0.2068 0.183 Uiso 1 1 calc R . .

loop_
_atom_site_aniso_label
_atom_site_aniso_U_11
_atom_site_aniso_U_22
_atom_site_aniso_U_33
_atom_site_aniso_U_23
_atom_site_aniso_U_13
_atom_site_aniso_U_12
Cu1 0.0412(3) 0.0362(3) 0.0500(3) 0.0076(2) 0.0198(3) 0.0082(2)
Cu2 0.0452(3) 0.0337(3) 0.0459(3) -0.0055(2) 0.0155(3) 0.0034(2)
Cu3 0.0345(3) 0.0447(3) 0.0366(3) 0.0033(2) 0.0087(2) 0.0017(2)
Cu4 0.0420(3) 0.0363(3) 0.0552(4) 0.0163(3) 0.0079(3) 0.0060(2)
Cu5 0.0345(3) 0.0410(3) 0.0554(4) -0.0052(3) 0.0057(3) 0.0032(2)
Cu6 0.0589(4) 0.0699(5) 0.0329(3) -0.0053(3) -0.0044(3) 0.0321(3)
Cu7 0.0772(5) 0.0309(3) 0.0377(3) -0.0016(2) -0.0031(3) 0.0058(3)
S1 0.0346(6) 0.0394(6) 0.0503(6) 0.0115(5) 0.0087(5) 0.0040(5)
S2 0.0405(6) 0.0270(5) 0.0399(6) 0.0069(4) 0.0073(5) 0.0035(4)
S3 0.0462(6) 0.0348(6) 0.0362(6) -0.0030(4) 0.0132(5) -0.0027(5)
S4 0.0370(6) 0.0348(6) 0.0357(5) -0.0042(4) 0.0160(4) -0.0010(4)
S5 0.0344(5) 0.0367(6) 0.0305(5) 0.0014(4) 0.0044(4) 0.0087(4)
S6 0.0395(6) 0.0561(7) 0.0304(5) 0.0009(5) 0.0047(4) 0.0166(5)
S7 0.0532(7) 0.0329(6) 0.0594(7) -0.0030(5) 0.0311(6) 0.0008(5)
S8 0.0419(6) 0.0302(5) 0.0312(5) 0.0004(4) 0.0123(4) 0.0066(4)
S9 0.0426(6) 0.0394(6) 0.0340(5) 0.0057(4) 0.0054(5) 0.0110(5)
S10 0.0312(6) 0.0435(7) 0.0456(6) -0.0037(5) 0.0056(5) 0.0140(5)
S11 0.0487(7) 0.0369(7) 0.0503(7) -0.0081(5) -0.0071(5) 0.0130(5)
S12 0.0300(5) 0.0303(5) 0.0383(5) 0.0011(4) 0.0085(4) 0.0018(4)
O1 0.071(3) 0.037(2) 0.067(2) 0.0018(17) -0.006(2) 0.0013(18)
O2 0.073(3) 0.048(2) 0.072(3) 0.0100(19) 0.008(2) 0.007(2)
O3 0.095(3) 0.049(2) 0.065(2) 0.0097(19) 0.014(2) 0.020(2)
O4 0.098(3) 0.052(2) 0.054(2) 0.0178(18) 0.017(2) 0.018(2)
O5 0.079(3) 0.059(2) 0.058(2) 0.0111(18) 0.039(2) 0.010(2)
O6 0.138(5) 0.075(4) 0.151(6) 0.027(4) 0.087(5) 0.047(4)
O7 0.096(4) 0.100(4) 0.101(4) 0.017(3) 0.058(3) 0.022(3)
O8 0.077(3) 0.048(2) 0.054(2) -0.0136(17) 0.0155(19) 0.0095(19)
O9 0.074(3) 0.062(2) 0.065(2) 0.028(2) 0.030(2) 0.026(2)
O10 0.068(5) 0.051(4) 0.048(4) 0.018(3) 0.019(3) 0.019(3)
O10' 0.057(7) 0.137(13) 0.049(6) -0.003(7) 0.004(5) 0.052(8)
O12 0.034(2) 0.116(4) 0.082(3) -0.052(3) 0.0044(19) 0.014(2)
O13 0.065(2) 0.0361(18) 0.0433(18) -0.0023(14) 0.0109(16) 0.0067(16)
O14 0.128(4) 0.078(3) 0.045(2) 0.005(2) 0.016(2) 0.036(3)
O15 0.214(8) 0.070(4) 0.071(3) -0.011(3) 0.024(4) -0.010(4)
O16 0.097(3) 0.079(3) 0.049(2) 0.008(2) 0.014(2) -0.027(3)
O17 0.070(6) 0.130(9) 0.085(6) 0.046(6) -0.019(5) -0.002(5)
O17' 0.168(16) 0.129(13) 0.045(7) 0.005(8) -0.026(8) 0.071(12)
O18 0.105(5) 0.254(10) 0.151(7) 0.137(7) -0.021(5) -0.052(6)
O19 0.050(2) 0.100(4) 0.109(4) 0.040(3) 0.013(2) 0.027(2)
O20 0.053(3) 0.151(5) 0.053(2) -0.008(3) 0.007(2) 0.001(3)
O21 0.129(5) 0.079(3) 0.085(3) 0.013(3) 0.041(3) -0.030(3)
O23 0.164(6) 0.068(4) 0.113(5) -0.029(3) 0.040(5) -0.024(4)
O24 0.074(3) 0.100(4) 0.059(3) -0.019(2) -0.011(2) 0.014(3)
O25 0.120(6) 0.256(10) 0.144(6) -0.103(7) 0.074(5) -0.037(6)
N1 0.045(2) 0.033(2) 0.051(2) 0.0065(17) 0.0191(18) 0.0024(17)
N2 0.037(2) 0.040(2) 0.0307(18) -0.0031(15) 0.0057(15) 0.0066(16)
N3 0.0334(19) 0.037(2) 0.0342(18) 0.0067(15) 0.0033(15) 0.0087(16)
N4 0.039(2) 0.038(2) 0.0370(19) -0.0041(16) 0.0141(16) 0.0057(16)
N5 0.033(2) 0.041(2) 0.056(2) 0.0095(18) 0.0014(18) 0.0061(17)
N6 0.046(2) 0.032(2) 0.040(2) -0.0022(16) 0.0080(17) -0.0007(17)
C1 0.041(2) 0.025(2) 0.041(2) 0.0001(17) 0.0169(19) 0.0044(18)
C2 0.045(3) 0.043(3) 0.080(4) 0.011(3) 0.028(3) -0.001(2)
C3 0.052(3) 0.042(3) 0.060(3) 0.009(2) 0.007(2) 0.004(2)
C4 0.071(4) 0.045(3) 0.082(4) -0.006(3) -0.015(3) 0.003(3)
C5 0.070(4) 0.037(3) 0.098(5) -0.005(3) -0.005(4) -0.002(3)
C6 0.074(4) 0.042(3) 0.076(4) 0.001(3) 0.018(3) 0.015(3)
C7 0.075(4) 0.040(3) 0.077(4) 0.009(3) 0.022(3) 0.016(3)
C8 0.134(7) 0.061(4) 0.065(4) 0.016(3) 0.003(4) 0.032(4)
C9 0.141(8) 0.076(5) 0.067(4) 0.008(4) -0.015(5) 0.041(5)
C10 0.075(4) 0.040(3) 0.053(3) 0.015(2) 0.016(3) 0.010(3)
C11 0.069(3) 0.036(3) 0.055(3) 0.012(2) 0.031(3) 0.002(2)
C12 0.032(2) 0.033(2) 0.034(2) -0.0011(17) 0.0123(17) 0.0102(18)
C13 0.056(3) 0.047(3) 0.033(2) 0.007(2) 0.012(2) 0.012(2)
C14 0.056(3) 0.054(3) 0.039(2) 0.006(2) 0.022(2) 0.010(2)
C15 0.076(5) 0.123(7) 0.060(4) 0.000(4) 0.031(3) -0.020(5)
C16 0.069(5) 0.192(11) 0.125(8) 0.099(8) 0.055(5) 0.053(6)
C19 0.129(7) 0.079(5) 0.048(3) 0.001(3) 0.023(4) 0.043(5)
C20 0.076(4) 0.054(4) 0.057(3) -0.017(3) -0.001(3) 0.021(3)
C21 0.061(3) 0.052(3) 0.050(3) -0.010(2) 0.004(3) -0.001(3)
C22 0.043(3) 0.054(3) 0.038(2) -0.006(2) 0.002(2) -0.004(2)
C23 0.031(2) 0.025(2) 0.035(2) 0.0022(16) 0.0044(17) 0.0034(17)
C24 0.042(3) 0.048(3) 0.033(2) 0.0058(19) -0.0014(19) 0.017(2)
C25 0.050(3) 0.059(3) 0.048(3) 0.016(2) 0.019(2) 0.020(2)
C26 0.121(6) 0.133(7) 0.062(4) 0.055(4) 0.042(4) 0.086(6)
C28 0.060(4) 0.045(4) 0.144(7) 0.012(4) -0.004(4) 0.014(3)
C29 0.075(5) 0.067(5) 0.172(9) 0.022(5) 0.061(6) 0.015(4)
C30 0.067(4) 0.082(5) 0.073(4) 0.006(3) 0.001(3) 0.019(4)
C31 0.037(3) 0.070(4) 0.056(3) 0.001(3) 0.018(2) 0.000(2)
C32 0.037(3) 0.052(3) 0.054(3) -0.002(2) 0.009(2) 0.005(2)
C33 0.038(2) 0.030(2) 0.045(2) 0.0026(19) 0.0041(19) 0.0139(19)
C34 0.030(2) 0.039(2) 0.028(2) -0.0039(17) 0.0045(16) 0.0062(18)
C35 0.047(3) 0.038(3) 0.042(2) -0.0066(19) 0.013(2) 0.016(2)
C36 0.065(3) 0.041(3) 0.044(3) -0.002(2) 0.003(2) 0.010(2)
C37 0.067(4) 0.047(3) 0.060(3) -0.011(3) 0.012(3) 0.000(3)
C38 0.075(4) 0.058(4) 0.064(4) -0.020(3) -0.013(3) 0.019(3)
C39 0.258(13) 0.074(5) 0.038(3) 0.002(3) 0.020(5) 0.013(7)
C40 0.207(11) 0.099(7) 0.056(4) -0.011(4) 0.038(6) -0.060(7)
C41 0.133(8) 0.113(8) 0.062(4) 0.007(5) 0.001(5) -0.029(6)
C42 0.150(8) 0.072(5) 0.055(4) 0.014(3) 0.029(4) 0.009(5)
C43 0.103(5) 0.068(4) 0.061(4) 0.003(3) 0.033(4) -0.011(4)
C44 0.045(3) 0.047(3) 0.055(3) -0.008(2) 0.026(2) 0.000(2)
C45 0.034(2) 0.030(2) 0.043(2) 0.0096(19) 0.0015(19) 0.0048(18)
C46 0.040(3) 0.093(5) 0.055(3) 0.014(3) -0.008(2) -0.014(3)
C47 0.073(5) 0.207(12) 0.102(7) 0.094(8) -0.011(5) -0.003(7)
C48 0.171(12) 0.104(8) 0.148(10) -0.015(7) -0.049(9) 0.028(8)
C52 0.054(4) 0.085(5) 0.090(5) -0.018(4) 0.021(3) 0.004(3)
C53 0.051(4) 0.103(6) 0.077(4) 0.001(4) 0.027(3) -0.003(4)
C54 0.044(3) 0.076(4) 0.075(4) 0.012(3) 0.013(3) 0.004(3)
C55 0.032(3) 0.053(3) 0.073(4) 0.011(3) 0.001(2) 0.010(2)
C56 0.038(2) 0.030(2) 0.036(2) -0.0006(17) 0.0121(18) 0.0044(18)
C57 0.075(4) 0.029(3) 0.057(3) -0.004(2) 0.005(3) 0.014(2)
C58 0.116(6) 0.040(3) 0.059(4) 0.009(3) 0.013(4) 0.017(3)
C59 0.253(15) 0.115(8) 0.088(6) 0.047(6) 0.017(8) -0.055(9)
C63 0.113(7) 0.116(7) 0.071(5) -0.037(5) 0.021(5) -0.023(6)
C64 0.075(5) 0.133(7) 0.050(3) -0.024(4) 0.010(3) -0.004(5)
C65 0.055(3) 0.073(4) 0.049(3) -0.008(3) 0.001(3) 0.002(3)
C66 0.048(3) 0.038(3) 0.051(3) -0.002(2) 0.003(2) -0.006(2)
C67 0.143(8) 0.078(5) 0.103(6) -0.025(5) 0.081(6) -0.039(5)
C68 0.121(8) 0.052(5) 0.327(18) 0.034(7) 0.126(10) 0.006(5)
C69 0.155(10) 0.103(7) 0.129(8) -0.002(6) 0.067(7) 0.039(7)

loop_
_atom_type_symbol
_atom_type_description
_atom_type_scat_dispersion_real
_atom_type_scat_dispersion_imag
_atom_type_scat_source
C C 0.0033 0.0016 'International Tables Vol C Tables 4.2.6.8 and 6.1.1.4'
H H 0.0000 0.0000 'International Tables Vol C Tables 4.2.6.8 and 6.1.1.4'
N N 0.0061 0.0033 'International Tables Vol C Tables 4.2.6.8 and 6.1.1.4'
O O 0.0106 0.0060 'International Tables Vol C Tables 4.2.6.8 and 6.1.1.4'
S S 0.1246 0.1234 'International Tables Vol C Tables 4.2.6.8 and 6.1.1.4'
Cu Cu 0.3201 1.2651 'International Tables Vol C Tables 4.2.6.8 and 6.1.1.4'

loop_
_geom_angle_atom_site_label_1
_geom_angle_atom_site_label_2
_geom_angle_atom_site_label_3
_geom_angle
S8 Cu1 S12 119.96(5)
S8 Cu1 S9 125.23(5)
S12 Cu1 S9 112.69(5)
S8 Cu1 Cu2 92.44(4)
S12 Cu1 Cu2 131.86(4)
S9 Cu1 Cu2 60.54(4)
S8 Cu1 Cu6 57.83(3)
S12 Cu1 Cu6 104.33(4)
S9 Cu1 Cu6 122.33(4)
Cu2 Cu1 Cu6 61.80(3)
S8 Cu1 Cu7 132.94(4)
S12 Cu1 Cu7 53.14(3)
S9 Cu1 Cu7 90.39(4)
Cu2 Cu1 Cu7 78.75(2)
Cu6 Cu1 Cu7 77.94(3)
S7 Cu2 S2 112.47(5)
S7 Cu2 S9 100.18(5)
S2 Cu2 S9 102.63(4)
S7 Cu2 Cu3 164.70(4)
S2 Cu2 Cu3 55.53(3)
S9 Cu2 Cu3 92.32(4)
S7 Cu2 Cu1 93.47(4)
S2 Cu2 Cu1 148.85(4)
S9 Cu2 Cu1 53.98(3)
Cu3 Cu2 Cu1 101.05(3)
S7 Cu2 Cu6 83.81(4)
S2 Cu2 Cu6 136.85(4)
S9 Cu2 Cu6 113.80(4)
Cu3 Cu2 Cu6 99.27(3)
Cu1 Cu2 Cu6 59.83(2)
S7 Cu2 Cu4 116.47(5)
S2 Cu2 Cu4 81.74(3)
S9 Cu2 Cu4 138.43(4)
Cu3 Cu2 Cu4 55.78(2)
Cu1 Cu2 Cu4 102.49(3)
Cu6 Cu2 Cu4 55.76(2)
S7 Cu2 H1 127.9(19)
S2 Cu2 H1 105.7(19)
S9 Cu2 H1 105(2)
Cu3 Cu2 H1 55.7(19)
Cu1 Cu2 H1 67.3(19)
Cu6 Cu2 H1 44.3(19)
Cu4 Cu2 H1 37.0(19)
S3 Cu3 S10 117.16(5)
S3 Cu3 S2 118.75(5)
S10 Cu3 S2 116.34(5)
S3 Cu3 Cu2 135.35(4)
S10 Cu3 Cu2 98.93(4)
S2 Cu3 Cu2 57.55(3)
S3 Cu3 Cu4 66.35(4)
S10 Cu3 Cu4 139.26(4)
S2 Cu3 Cu4 90.65(4)
Cu2 Cu3 Cu4 69.17(3)
S3 Cu3 Cu7 95.60(4)
S10 Cu3 Cu7 56.94(4)
S2 Cu3 Cu7 138.71(4)
Cu2 Cu3 Cu7 82.22(3)
Cu4 Cu3 Cu7 82.51(3)
S1 Cu4 S5 116.02(5)
S1 Cu4 Cu3 94.82(4)
S5 Cu4 Cu3 138.09(4)
S1 Cu4 Cu6 121.27(5)
S5 Cu4 Cu6 88.03(4)
Cu3 Cu4 Cu6 99.94(3)
S1 Cu4 S3 93.62(5)
S5 Cu4 S3 96.90(4)
Cu3 Cu4 S3 51.08(3)
Cu6 Cu4 S3 138.24(4)
S1 Cu4 Cu5 169.12(4)
S5 Cu4 Cu5 53.31(3)
Cu3 Cu4 Cu5 95.49(3)
Cu6 Cu4 Cu5 60.09(2)
S3 Cu4 Cu5 90.15(3)
S1 Cu4 Cu2 88.87(4)
S5 Cu4 Cu2 145.04(4)
Cu3 Cu4 Cu2 55.05(2)
Cu6 Cu4 Cu2 57.31(2)
S3 Cu4 Cu2 106.05(3)
Cu5 Cu4 Cu2 99.89(3)
S1 Cu4 H1 124.5(19)
S5 Cu4 H1 116.3(19)
Cu3 Cu4 H1 55.0(19)
Cu6 Cu4 H1 45.4(19)
S3 Cu4 H1 97.2(19)
Cu5 Cu4 H1 64.9(19)
Cu2 Cu4 H1 35.9(19)
S11 Cu5 S5 126.30(5)
S11 Cu5 S4 115.91(5)
S5 Cu5 S4 111.16(5)
S11 Cu5 Cu7 94.98(4)
S5 Cu5 Cu7 133.83(4)
S4 Cu5 Cu7 55.07(3)
S11 Cu5 Cu6 77.45(5)
S5 Cu5 Cu6 88.66(4)
S4 Cu5 Cu6 133.41(4)
Cu7 Cu5 Cu6 80.45(3)
S11 Cu5 Cu4 136.07(5)
S5 Cu5 Cu4 55.89(3)
S4 Cu5 Cu4 97.36(4)
Cu7 Cu5 Cu4 80.74(3)
Cu6 Cu5 Cu4 58.67(3)
S6 Cu6 S8 110.98(5)
S6 Cu6 Cu1 164.59(4)
S8 Cu6 Cu1 53.64(3)
S6 Cu6 Cu4 84.67(4)
S8 Cu6 Cu4 154.53(4)
Cu1 Cu6 Cu4 109.97(3)
S6 Cu6 Cu5 94.55(4)
S8 Cu6 Cu5 133.38(4)
Cu1 Cu6 Cu5 96.77(3)
Cu4 Cu6 Cu5 61.24(2)
S6 Cu6 Cu2 127.39(5)
S8 Cu6 Cu2 87.68(3)
Cu1 Cu6 Cu2 58.38(2)
Cu4 Cu6 Cu2 66.92(2)
Cu5 Cu6 Cu2 107.39(3)
S6 Cu6 H1 129.1(19)
S8 Cu6 H1 116.5(18)
Cu1 Cu6 H1 65.6(19)
Cu4 Cu6 H1 44.5(19)
Cu5 Cu6 H1 65.4(18)
Cu2 Cu6 H1 42.0(18)
S4 Cu7 S12 118.21(5)
S4 Cu7 S10 111.30(5)
S12 Cu7 S10 111.09(5)
S4 Cu7 Cu5 57.22(3)
S12 Cu7 Cu5 97.19(4)
S10 Cu7 Cu5 150.90(4)
S4 Cu7 Cu3 95.82(4)
S12 Cu7 Cu3 145.68(4)
S10 Cu7 Cu3 54.64(3)
Cu5 Cu7 Cu3 97.84(3)
S4 Cu7 Cu1 151.42(4)
S12 Cu7 Cu1 52.52(3)
S10 Cu7 Cu1 96.61(4)
Cu5 Cu7 Cu1 95.23(3)
Cu3 Cu7 Cu1 95.44(3)
S4 Cu7 H1 107.5(16)
S12 Cu7 H1 108.0(16)
S10 Cu7 H1 98.9(17)
Cu5 Cu7 H1 64.7(17)
Cu3 Cu7 H1 53.0(17)
Cu1 Cu7 H1 60.4(16)
C1 S1 Cu4 108.71(16)
C1 S2 Cu3 108.85(15)
C1 S2 Cu2 104.17(15)
Cu3 S2 Cu2 66.92(3)
C12 S3 Cu3 112.77(15)
C12 S3 Cu4 98.75(14)
Cu3 S3 Cu4 62.56(3)
C12 S4 Cu7 111.55(14)
C12 S4 Cu5 99.12(14)
Cu7 S4 Cu5 67.71(4)
C23 S5 Cu5 106.18(14)
C23 S5 Cu4 98.34(14)
Cu5 S5 Cu4 70.80(4)
C23 S6 Cu6 108.88(15)
C34 S7 Cu2 110.64(15)
C34 S8 Cu1 108.62(15)
C34 S8 Cu6 94.41(14)
Cu1 S8 Cu6 68.53(4)
C45 S9 Cu1 104.40(15)
C45 S9 Cu2 111.18(15)
Cu1 S9 Cu2 65.47(4)
C45 S10 Cu3 111.50(16)
C45 S10 Cu7 100.05(15)
Cu3 S10 Cu7 68.42(4)
C56 S11 Cu5 114.51(16)
C56 S12 Cu1 100.78(15)
C56 S12 Cu7 109.60(15)
Cu1 S12 Cu7 74.34(4)
C3 O1 C4 112.3(4)
C6 O2 C5 114.2(5)
C7 O3 C8 112.2(5)
C10 O4 C9 114.9(5)
C14 O5 C15 113.3(5)
C16 O6 C17 135.8(10)
C16 O6 C17' 91.7(9)
C17 O6 C17' 44.5(8)
C19 O7 C18 113.7(7)
C21 O8 C20 112.0(5)
C26 O9 C25 113.4(5)
C28 O10 C27 109.8(7)
C30 O11 C29 120.0(8)
C27 O10' C28 109.3(10)
C29 O11' C30 100.6(8)
C32 O12 C31 118.0(4)
C37 O13 C36 113.0(4)
C38 O14 C39 115.1(7)
C40 O15 C41 117.2(9)
C43 O16 C42 117.3(5)
C47 O17 C48 123.5(13)
C47 O17' C48 118.8(15)
C50 O18 C49 110.2(11)
C52 O19 C51 107.4(8)
C54 O20 C53 116.6(5)
C58 O21 C59 120.6(8)
C60 O22 C61 110.7(11)
C62 O23 C63 111.0(9)
C64 O24 C65 116.2(6)
C1 N1 C2 121.2(4)
C1 N1 C11 121.5(4)
C2 N1 C11 117.0(4)
C12 N2 C13 121.6(4)
C12 N2 C22 121.4(4)
C13 N2 C22 116.6(4)
C23 N3 C24 122.6(4)
C23 N3 C33 121.8(4)
C24 N3 C33 115.6(3)
C34 N4 C35 122.9(4)
C34 N4 C44 120.9(4)
C35 N4 C44 116.1(4)
C45 N5 C46 122.8(5)
C45 N5 C55 122.1(4)
C46 N5 C55 114.8(4)
C56 N6 C66 122.9(4)
C56 N6 C57 122.4(4)
C66 N6 C57 114.7(4)
N1 C1 S1 119.9(4)
N1 C1 S2 116.8(3)
S1 C1 S2 123.3(2)
N1 C2 C3 114.4(4)
N1 C2 H2A 108.7
C3 C2 H2A 108.7
N1 C2 H2B 108.7
C3 C2 H2B 108.7
H2A C2 H2B 107.6
O1 C3 C2 109.6(4)
O1 C3 H3A 109.8
C2 C3 H3A 109.8
O1 C3 H3B 109.8
C2 C3 H3B 109.8
H3A C3 H3B 108.2
O1 C4 C5 109.2(5)
O1 C4 H4A 109.8
C5 C4 H4A 109.8
O1 C4 H4B 109.8
C5 C4 H4B 109.8
H4A C4 H4B 108.3
O2 C5 C4 108.6(5)
O2 C5 H5A 110.0
C4 C5 H5A 110.0
O2 C5 H5B 110.0
C4 C5 H5B 110.0
H5A C5 H5B 108.3
O2 C6 C7 113.8(5)
O2 C6 H6A 108.8
C7 C6 H6A 108.8
O2 C6 H6B 108.8
C7 C6 H6B 108.8
H6A C6 H6B 107.7
O3 C7 C6 107.7(5)
O3 C7 H7A 110.2
C6 C7 H7A 110.2
O3 C7 H7B 110.2
C6 C7 H7B 110.2
H7A C7 H7B 108.5
C9 C8 O3 110.5(6)
C9 C8 H8A 109.5
O3 C8 H8A 109.5
C9 C8 H8B 109.5
O3 C8 H8B 109.5
H8A C8 H8B 108.1
C8 C9 O4 116.1(8)
C8 C9 H9A 108.3
O4 C9 H9A 108.3
C8 C9 H9B 108.3
O4 C9 H9B 108.3
H9A C9 H9B 107.4
O4 C10 C11 104.9(4)
O4 C10 H10A 110.8
C11 C10 H10A 110.8
O4 C10 H10B 110.8
C11 C10 H10B 110.8
H10A C10 H10B 108.8
N1 C11 C10 114.4(4)
N1 C11 H11A 108.7
C10 C11 H11A 108.7
N1 C11 H11B 108.7
C10 C11 H11B 108.7
H11A C11 H11B 107.6
N2 C12 S3 118.5(3)
N2 C12 S4 118.1(3)
S3 C12 S4 123.4(2)
N2 C13 C14 113.6(4)
N2 C13 H13A 108.8
C14 C13 H13A 108.8
N2 C13 H13B 108.8
C14 C13 H13B 108.8
H13A C13 H13B 107.7
O5 C14 C13 106.4(4)
O5 C14 H14A 110.5
C13 C14 H14A 110.5
O5 C14 H14B 110.5
C13 C14 H14B 110.5
H14A C14 H14B 108.6
O5 C15 C16 115.2(7)
O5 C15 H15A 108.5
C16 C15 H15A 108.5
O5 C15 H15B 108.5
C16 C15 H15B 108.5
H15A C15 H15B 107.5
O6 C16 C15 111.1(7)
O6 C16 H16A 109.4
C15 C16 H16A 109.4
O6 C16 H16B 109.4
C15 C16 H16B 109.4
H16A C16 H16B 108.0
C18 C17 O6 118.5(14)
C18 C17 H17A 107.7
O6 C17 H17A 107.7
C18 C17 H17B 107.7
O6 C17 H17B 107.7
H17A C17 H17B 107.1
C18 C17' O6 104.3(11)
C17 C18 O7 125.0(12)
C17 C18 C17' 49.2(10)
O7 C18 C17' 110.6(10)
C17 C18 H18A 106.1
O7 C18 H18A 106.1
C17' C18 H18A 65.8
C17 C18 H18B 106.1
O7 C18 H18B 106.1
C17' C18 H18B 143.3
H18A C18 H18B 106.3
O7 C19 C20 108.7(5)
O7 C19 H19A 110.0
C20 C19 H19A 110.0
O7 C19 H19B 110.0
C20 C19 H19B 110.0
H19A C19 H19B 108.3
O8 C20 C19 108.9(5)
O8 C20 H20A 109.9
C19 C20 H20A 109.9
O8 C20 H20B 109.9
C19 C20 H20B 109.9
H20A C20 H20B 108.3
O8 C21 C22 108.0(5)
O8 C21 H21A 110.1
C22 C21 H21A 110.1
O8 C21 H21B 110.1
C22 C21 H21B 110.1
H21A C21 H21B 108.4
N2 C22 C21 115.5(4)
N2 C22 H22A 108.4
C21 C22 H22A 108.4
N2 C22 H22B 108.4
C21 C22 H22B 108.4
H22A C22 H22B 107.5
N3 C23 S6 119.5(3)
N3 C23 S5 118.2(3)
S6 C23 S5 122.3(2)
N3 C24 C25 111.4(4)
N3 C24 H24A 109.3
C25 C24 H24A 109.3
N3 C24 H24B 109.3
C25 C24 H24B 109.3
H24A C24 H24B 108.0
O9 C25 C24 112.7(4)
O9 C25 H25A 109.1
C24 C25 H25A 109.1
O9 C25 H25B 109.1
C24 C25 H25B 109.1
H25A C25 H25B 107.8
O9 C26 C27 113.5(7)
O9 C26 H26A 108.9
C27 C26 H26A 108.9
O9 C26 H26B 108.9
C27 C26 H26B 108.9
H26A C26 H26B 107.7
O10' C27 C26 126.3(9)
O10' C27 O10 42.6(7)
C26 C27 O10 107.6(7)
O10' C27 H27A 121.4
C26 C27 H27A 110.2
O10 C27 H27A 110.2
O10' C27 H27B 67.7
C26 C27 H27B 110.2
O10 C27 H27B 110.2
H27A C27 H27B 108.5
O10 C28 O10' 44.2(6)
O10 C28 C29 107.3(6)
O10' C28 C29 116.8(8)
O10 C28 H28A 110.3
O10' C28 H28A 131.3
C29 C28 H28A 110.3
O10 C28 H28B 110.2
O10' C28 H28B 66.5
C29 C28 H28B 110.3
H28A C28 H28B 108.5
O11' C29 O11 33.9(5)
O11' C29 C28 98.8(8)
O11 C29 C28 117.1(8)
O11' C29 H29A 89.0
O11 C29 H29A 108.0
C28 C29 H29A 108.0
O11' C29 H29B 141.8
O11 C29 H29B 108.0
C28 C29 H29B 108.0
H29A C29 H29B 107.3
O11 C30 C31 120.2(7)
O11 C30 O11' 28.7(5)
C31 C30 O11' 93.8(6)
O11 C30 H30A 107.3
C31 C30 H30A 107.3
O11' C30 H30A 130.5
O11 C30 H30B 107.3
C31 C30 H30B 107.3
O11' C30 H30B 108.6
H30A C30 H30B 106.9
O12 C31 C30 109.1(5)
O12 C31 H31A 109.9
C30 C31 H31A 109.9
O12 C31 H31B 109.9
C30 C31 H31B 109.9
H31A C31 H31B 108.3
O12 C32 C33 106.7(4)
O12 C32 H32A 110.4
C33 C32 H32A 110.4
O12 C32 H32B 110.4
C33 C32 H32B 110.4
H32A C32 H32B 108.6
N3 C33 C32 111.5(4)
N3 C33 H33A 109.3
C32 C33 H33A 109.3
N3 C33 H33B 109.3
C32 C33 H33B 109.3
H33A C33 H33B 108.0
N4 C34 S7 120.4(3)
N4 C34 S8 117.9(3)
S7 C34 S8 121.7(2)
N4 C35 C36 111.8(4)
N4 C35 H35A 109.3
C36 C35 H35A 109.3
N4 C35 H35B 109.3
C36 C35 H35B 109.3
H35A C35 H35B 107.9
O13 C36 C35 106.9(4)
O13 C36 H36A 110.3
C35 C36 H36A 110.3
O13 C36 H36B 110.3
C35 C36 H36B 110.3
H36A C36 H36B 108.6
O13 C37 C38 114.5(5)
O13 C37 H37A 108.6
C38 C37 H37A 108.6
O13 C37 H37B 108.6
C38 C37 H37B 108.6
H37A C37 H37B 107.6
O14 C38 C37 107.6(5)
O14 C38 H38A 110.2
C37 C38 H38A 110.2
O14 C38 H38B 110.2
C37 C38 H38B 110.2
H38A C38 H38B 108.5
C40 C39 O14 120.0(7)
C40 C39 H39A 107.3
O14 C39 H39A 107.3
C40 C39 H39B 107.3
O14 C39 H39B 107.3
H39A C39 H39B 106.9
O15 C40 C39 124.1(9)
O15 C40 H40A 106.3
C39 C40 H40A 106.3
O15 C40 H40B 106.3
C39 C40 H40B 106.3
H40A C40 H40B 106.4
O15 C41 C42 115.5(8)
O15 C41 H41A 108.4
C42 C41 H41A 108.4
O15 C41 H41B 108.4
C42 C41 H41B 108.4
H41A C41 H41B 107.5
O16 C42 C41 114.5(7)
O16 C42 H42A 108.6
C41 C42 H42A 108.6
O16 C42 H42B 108.6
C41 C42 H42B 108.6
H42A C42 H42B 107.6
O16 C43 C44 110.9(5)
O16 C43 H43A 109.5
C44 C43 H43A 109.5
O16 C43 H43B 109.5
C44 C43 H43B 109.5
H43A C43 H43B 108.0
N4 C44 C43 114.6(5)
N4 C44 H44A 108.6
C43 C44 H44A 108.6
N4 C44 H44B 108.6
C43 C44 H44B 108.6
H44A C44 H44B 107.6
N5 C45 S9 119.1(4)
N5 C45 S10 118.0(4)
S9 C45 S10 122.9(3)
N5 C46 C47 110.7(6)
N5 C46 H46A 109.5
C47 C46 H46A 109.5
N5 C46 H46B 109.5
C47 C46 H46B 109.5
H46A C46 H46B 108.1
O17 C47 O17' 64.1(9)
O17 C47 C46 124.2(10)
O17' C47 C46 115.5(12)
O17 C47 H47A 106.3
O17' C47 H47A 46.1
C46 C47 H47A 106.3
O17 C47 H47B 106.3
O17' C47 H47B 134.6
C46 C47 H47B 106.3
H47A C47 H47B 106.4
C49 C48 O17' 151.5(13)
C49 C48 O17 101.3(11)
O17' C48 O17 51.7(8)
C49 C48 H48A 111.5
O17' C48 H48A 76.7
O17 C48 H48A 111.5
C49 C48 H48B 111.5
O17' C48 H48B 89.6
O17 C48 H48B 111.5
H48A C48 H48B 109.3
O18 C49 C48 122.9(15)
O18 C49 H49A 106.6
C48 C49 H49A 106.6
O18 C49 H49B 106.6
C48 C49 H49B 106.6
H49A C49 H49B 106.6
O18 C50 C51 114.4(14)
O18 C50 H50A 108.7
C51 C50 H50A 108.7
O18 C50 H50B 108.7
C51 C50 H50B 108.7
H50A C50 H50B 107.6
C50 C51 O19 115.0(14)
C50 C51 H51A 108.5
O19 C51 H51A 108.5
C50 C51 H51B 108.5
O19 C51 H51B 108.5
H51A C51 H51B 107.5
O19 C52 C53 111.2(6)
O19 C52 H52A 109.4
C53 C52 H52A 109.4
O19 C52 H52B 109.4
C53 C52 H52B 109.4
H52A C52 H52B 108.0
O20 C53 C52 114.7(6)
O20 C53 H53A 108.6
C52 C53 H53A 108.6
O20 C53 H53B 108.6
C52 C53 H53B 108.6
H53A C53 H53B 107.6
O20 C54 C55 112.1(6)
O20 C54 H54A 109.2
C55 C54 H54A 109.2
O20 C54 H54B 109.2
C55 C54 H54B 109.2
H54A C54 H54B 107.9
N5 C55 C54 109.1(4)
N5 C55 H55A 109.9
C54 C55 H55A 109.9
N5 C55 H55B 109.9
C54 C55 H55B 109.9
H55A C55 H55B 108.3
N6 C56 S11 119.5(3)
N6 C56 S12 117.4(3)
S11 C56 S12 123.0(3)
N6 C57 C58 111.4(5)
N6 C57 H57A 109.4
C58 C57 H57A 109.4
N6 C57 H57B 109.4
C58 C57 H57B 109.4
H57A C57 H57B 108.0
O21 C58 C57 111.4(5)
O21 C58 H58A 109.4
C57 C58 H58A 109.4
O21 C58 H58B 109.4
C57 C58 H58B 109.4
H58A C58 H58B 108.0
C60 C59 O21 118.0(10)
C60 C59 H59A 107.8
O21 C59 H59A 107.8
C60 C59 H59B 107.8
O21 C59 H59B 107.8
H59A C59 H59B 107.1
O22 C60 C59 118.5(12)
O22 C60 H60A 107.7
C59 C60 H60A 107.7
O22 C60 H60B 107.7
C59 C60 H60B 107.7
H60A C60 H60B 107.1
C62 C61 O22 101.3(13)
C62 C61 H61A 111.5
O22 C61 H61A 111.5
C62 C61 H61B 111.5
O22 C61 H61B 111.5
H61A C61 H61B 109.3
O23 C62 C61 107.9(13)
O23 C62 H62A 110.1
C61 C62 H62A 110.1
O23 C62 H62B 110.1
C61 C62 H62B 110.1
H62A C62 H62B 108.4
C64 C63 O23 107.7(7)
C64 C63 H63A 110.2
O23 C63 H63A 110.2
C64 C63 H63B 110.2
O23 C63 H63B 110.2
H63A C63 H63B 108.5
O24 C64 C63 112.0(6)
O24 C64 H64A 109.2
C63 C64 H64A 109.2
O24 C64 H64B 109.2
C63 C64 H64B 109.2
H64A C64 H64B 107.9
O24 C65 C66 109.3(5)
O24 C65 H65A 109.8
C66 C65 H65A 109.8
O24 C65 H65B 109.8
C66 C65 H65B 109.8
H65A C65 H65B 108.3
N6 C66 C65 110.5(4)
N6 C66 H66A 109.5
C65 C66 H66A 109.5
N6 C66 H66B 109.5
C65 C66 H66B 109.5
H66A C66 H66B 108.1
O25 C67 C69 120.3(11)
O25 C67 C68 121.6(11)
C69 C67 C68 118.0(8)
C67 C68 H68A 109.5
C67 C68 H68B 109.5
H68A C68 H68B 109.5
C67 C68 H68C 109.5
H68A C68 H68C 109.5
H68B C68 H68C 109.5
C67 C69 H69A 109.5
C67 C69 H69B 109.5
H69A C69 H69B 109.5
C67 C69 H69C 109.5
H69A C69 H69C 109.5
H69B C69 H69C 109.5

loop_
_geom_bond_atom_site_label_1
_geom_bond_atom_site_label_2
_geom_bond_distance
Cu1 S8 2.2576(12)
Cu1 S12 2.2673(12)
Cu1 S9 2.2846(12)
Cu1 Cu2 2.5698(8)
Cu1 Cu6 2.6089(9)
Cu1 Cu7 2.7509(9)
Cu2 S7 2.2612(13)
Cu2 S2 2.3387(12)
Cu2 S9 2.4594(13)
Cu2 Cu3 2.5496(8)
Cu2 Cu6 2.6595(9)
Cu2 Cu4 2.9070(9)
Cu2 H1 1.78(6)
Cu3 S3 2.2548(12)
Cu3 S10 2.2699(13)
Cu3 S2 2.2847(12)
Cu3 Cu4 2.5720(8)
Cu3 Cu7 2.5882(8)
Cu4 S1 2.2666(13)
Cu4 S5 2.3504(12)
Cu4 Cu6 2.6124(9)
Cu4 S3 2.6546(13)
Cu4 Cu5 2.6810(8)
Cu4 H1 1.83(6)
Cu5 S11 2.2222(13)
Cu5 S5 2.2764(12)
Cu5 S4 2.3357(12)
Cu5 Cu7 2.5706(9)
Cu5 Cu6 2.6509(9)
Cu6 S6 2.2403(13)
Cu6 S8 2.3731(12)
Cu6 H1 1.86(6)
Cu7 S4 2.2775(12)
Cu7 S12 2.2860(12)
Cu7 S10 2.3327(13)
Cu7 H1 2.09(6)
S1 C1 1.703(5)
S2 C1 1.746(5)
S3 C12 1.721(4)
S4 C12 1.744(4)
S5 C23 1.748(4)
S6 C23 1.713(4)
S7 C34 1.714(5)
S8 C34 1.756(4)
S9 C45 1.731(5)
S10 C45 1.739(5)
S11 C56 1.717(5)
S12 C56 1.753(4)
O1 C3 1.402(6)
O1 C4 1.438(7)
O2 C6 1.418(7)
O2 C5 1.433(8)
O3 C7 1.429(7)
O3 C8 1.434(8)
O4 C10 1.418(6)
O4 C9 1.429(9)
O5 C14 1.411(6)
O5 C15 1.428(8)
O6 C16 1.403(12)
O6 C17 1.470(16)
O6 C17' 1.521(17)
O7 C19 1.406(9)
O7 C18 1.426(11)
O8 C21 1.414(7)
O8 C20 1.417(6)
O9 C26 1.408(8)
O9 C25 1.424(6)
O10 C28 1.348(9)
O10 C27 1.503(11)
O11 C30 1.304(10)
O11 C29 1.408(10)
O10' C27 1.406(14)
O10' C28 1.456(14)
O11' C29 1.380(13)
O11' C30 1.664(13)
O12 C32 1.393(6)
O12 C31 1.398(6)
O13 C37 1.408(7)
O13 C36 1.427(6)
O14 C38 1.409(8)
O14 C39 1.425(8)
O15 C40 1.311(9)
O15 C41 1.350(12)
O16 C43 1.363(8)
O16 C42 1.380(8)
O17 C47 1.141(14)
O17 C48 1.501(13)
O17' C47 1.270(15)
O17' C48 1.440(18)
O18 C50 1.327(15)
O18 C49 1.340(15)
O19 C52 1.394(8)
O19 C51 1.406(15)
O20 C54 1.393(8)
O20 C53 1.411(8)
O21 C58 1.404(9)
O21 C59 1.440(10)
O22 C60 1.301(13)
O22 C61 1.607(16)
O23 C62 1.385(15)
O23 C63 1.457(12)
O24 C64 1.414(8)
O24 C65 1.418(7)
O25 C67 1.172(9)
N1 C1 1.349(6)
N1 C2 1.465(7)
N1 C11 1.465(6)
N2 C12 1.332(5)
N2 C13 1.470(6)
N2 C22 1.486(6)
N3 C23 1.334(5)
N3 C24 1.479(6)
N3 C33 1.481(6)
N4 C34 1.337(5)
N4 C35 1.463(6)
N4 C44 1.478(6)
N5 C45 1.336(6)
N5 C46 1.471(7)
N5 C55 1.474(7)
N6 C56 1.341(6)
N6 C66 1.466(6)
N6 C57 1.470(6)
C2 C3 1.516(8)
C2 H2A 0.9700
C2 H2B 0.9700
C3 H3A 0.9700
C3 H3B 0.9700
C4 C5 1.471(9)
C4 H4A 0.9700
C4 H4B 0.9700
C5 H5A 0.9700
C5 H5B 0.9700
C6 C7 1.485(9)
C6 H6A 0.9700
C6 H6B 0.9700
C7 H7A 0.9700
C7 H7B 0.9700
C8 C9 1.427(10)
C8 H8A 0.9700
C8 H8B 0.9700
C9 H9A 0.9700
C9 H9B 0.9700
C10 C11 1.531(8)
C10 H10A 0.9700
C10 H10B 0.9700
C11 H11A 0.9700
C11 H11B 0.9700
C13 C14 1.509(7)
C13 H13A 0.9700
C13 H13B 0.9700
C14 H14A 0.9700
C14 H14B 0.9700
C15 C16 1.439(13)
C15 H15A 0.9700
C15 H15B 0.9700
C16 H16A 0.9700
C16 H16B 0.9700
C17 C18 1.247(17)
C17 H17A 0.9700
C17 H17B 0.9700
C17' C18 1.439(18)
C18 H18A 0.9700
C18 H18B 0.9700
C19 C20 1.496(10)
C19 H19A 0.9700
C19 H19B 0.9700
C20 H20A 0.9700
C20 H20B 0.9700
C21 C22 1.497(8)
C21 H21A 0.9700
C21 H21B 0.9700
C22 H22A 0.9700
C22 H22B 0.9700
C24 C25 1.516(7)
C24 H24A 0.9700
C24 H24B 0.9700
C25 H25A 0.9700
C25 H25B 0.9700
C26 C27 1.414(11)
C26 H26A 0.9700
C26 H26B 0.9700
C27 H27A 0.9700
C27 H27B 0.9700
C28 C29 1.480(12)
C28 H28A 0.9700
C28 H28B 0.9700
C29 H29A 0.9700
C29 H29B 0.9700
C30 C31 1.479(9)
C30 H30A 0.9700
C30 H30B 0.9700
C31 H31A 0.9700
C31 H31B 0.9700
C32 C33 1.509(7)
C32 H32A 0.9700
C32 H32B 0.9700
C33 H33A 0.9700
C33 H33B 0.9700
C35 C36 1.512(7)
C35 H35A 0.9700
C35 H35B 0.9700
C36 H36A 0.9700
C36 H36B 0.9700
C37 C38 1.495(9)
C37 H37A 0.9700
C37 H37B 0.9700
C38 H38A 0.9700
C38 H38B 0.9700
C39 C40 1.332(12)
C39 H39A 0.9700
C39 H39B 0.9700
C40 H40A 0.9700
C40 H40B 0.9700
C41 C42 1.422(11)
C41 H41A 0.9700
C41 H41B 0.9700
C42 H42A 0.9700
C42 H42B 0.9700
C43 C44 1.523(9)
C43 H43A 0.9700
C43 H43B 0.9700
C44 H44A 0.9700
C44 H44B 0.9700
C46 C47 1.491(10)
C46 H46A 0.9700
C46 H46B 0.9700
C47 H47A 0.9700
C47 H47B 0.9700
C48 C49 1.351(17)
C48 H48A 0.9700
C48 H48B 0.9700
C49 H49A 0.9700
C49 H49B 0.9700
C50 C51 1.356(17)
C50 H50A 0.9700
C50 H50B 0.9700
C51 H51A 0.9700
C51 H51B 0.9700
C52 C53 1.443(10)
C52 H52A 0.9700
C52 H52B 0.9700
C53 H53A 0.9700
C53 H53B 0.9700
C54 C55 1.535(8)
C54 H54A 0.9700
C54 H54B 0.9700
C55 H55A 0.9700
C55 H55B 0.9700
C57 C58 1.527(9)
C57 H57A 0.9700
C57 H57B 0.9700
C58 H58A 0.9700
C58 H58B 0.9700
C59 C60 1.357(15)
C59 H59A 0.9700
C59 H59B 0.9700
C60 H60A 0.9700
C60 H60B 0.9700
C61 C62 1.416(18)
C61 H61A 0.9700
C61 H61B 0.9700
C62 H62A 0.9700
C62 H62B 0.9700
C63 C64 1.436(12)
C63 H63A 0.9700
C63 H63B 0.9700
C64 H64A 0.9700
C64 H64B 0.9700
C65 C66 1.503(8)
C65 H65A 0.9700
C65 H65B 0.9700
C66 H66A 0.9700
C66 H66B 0.9700
C67 C69 1.430(14)
C67 C68 1.498(14)
C68 H68A 0.9600
C68 H68B 0.9600
C68 H68C 0.9600
C69 H69A 0.9600
C69 H69B 0.9600
C69 H69C 0.9600
